data_1531951
loop_
_publ_author_name
'Ng, H.N.'
'Calvo, C.'

_publ_section_title
;
 X-ray study of the alpha-beta transformation of Berlinite Al P O4
;
_journal_name_full 'Canadian Journal of Physics'
_journal_page_first 638
_journal_page_last 647
_journal_volume 54
_journal_year 1976
_chemical_formula_sum 'Al O4 P'
_chemical_name_systematic 'Al P O4'
_space_group_IT_number 152
_symmetry_space_group_name_Hall 'P 31 2"'
_symmetry_space_group_name_H-M 'P 31 2 1'
_cell_angle_alpha 90
_cell_angle_beta 90
_cell_angle_gamma 120
_cell_formula_units_Z 3
_cell_length_a 4.94291
_cell_length_b 4.94291
_cell_length_c 10.94761
_cell_volume 231.641
_citation_journal_id_ASTM CJPHAD
_cod_data_source_file Ng_CJPHAD_1976_1521.cif
_cod_data_source_block Al1O4P1
_cod_original_formula_sum 'Al1 O4 P1'
_cod_database_code 1531951

loop_
_symmetry_equiv_pos_as_xyz
x,y,z
-y,x-y,z+1/3
-x+y,-x,z+2/3
y,x,-z
-x,-x+y,-z+1/3
x-y,-y,-z+2/3

loop_
_atom_site_label
_atom_site_type_symbol
_atom_site_fract_x
_atom_site_fract_y
_atom_site_fract_z
_atom_site_occupancy
_atom_site_U_iso_or_equiv
O1 O-2 0.436 0.242 0.424 1 0.0
Al1 Al+3 0.502 0 0.3333 1 0.0
P1 P+5 0.501 0 0.8333 1 0.0
O2 O-2 0.41 0.201 0.915 1 0.0
